data_7053374
loop_
_publ_author_name
'Jin, Jing'
'Niu, Shuyun'
'Han, Qian'
'Chi, Yuxian'

_publ_section_title
;
 Synthesis and structure of a series of new luminescent Ag--Ln
 coordination polymers and the influence of the introduction of an Ag(i)
 ion on NIR luminescence from the Ln(iii) centre
;
_journal_issue 6
_journal_name_full 'New Journal of Chemistry'
_journal_page_first 1176
_journal_paper_doi 10.1039/b9nj00565j
_journal_volume 34
_journal_year 2010
_chemical_formula_sum 'C32 H16 Ag5 Ho O16'
_chemical_formula_weight 1360.73
_chemical_name_systematic
;
?
;
_space_group_IT_number 2
_symmetry_cell_setting triclinic
_symmetry_space_group_name_Hall '-P 1'
_symmetry_space_group_name_H-M 'P -1'
_atom_sites_solution_hydrogens geom
_atom_sites_solution_primary direct
_atom_sites_solution_secondary difmap
_audit_creation_method SHELXL-97
_cell_angle_alpha 63.63(3)
_cell_angle_beta 81.49(3)
_cell_angle_gamma 81.38(2)
_cell_formula_units_Z 2
_cell_length_a 7.858(5)
_cell_length_b 14.940(10)
_cell_length_c 15.211(11)
_cell_measurement_reflns_used 10151
_cell_measurement_temperature 293(2)
_cell_measurement_theta_max 54.98
_cell_measurement_theta_min 6.00
_cell_volume 1575.2(19)
_computing_cell_refinement PROCESS-AUTO
_computing_data_collection PROCESS-AUTO
_computing_data_reduction PROCESS-AUTO
_computing_structure_refinement 'SHELXL-97 (Sheldrick, 1997)'
_computing_structure_solution 'SHELXS-97 (Sheldrick, 1990)'
_diffrn_ambient_temperature 293(2)
_diffrn_measured_fraction_theta_full 0.981
_diffrn_measured_fraction_theta_max 0.981
_diffrn_measurement_device_type 'Rigaku RAXIS-RAPID'
_diffrn_measurement_method 'omega scan'
_diffrn_radiation_monochromator graphite
_diffrn_radiation_source 'fine-focus sealed tube'
_diffrn_radiation_type MoK\a
_diffrn_radiation_wavelength 0.71073
_diffrn_reflns_av_R_equivalents 0.0598
_diffrn_reflns_av_sigmaI/netI 0.0805
_diffrn_reflns_limit_h_max 9
_diffrn_reflns_limit_h_min -9
_diffrn_reflns_limit_k_max 17
_diffrn_reflns_limit_k_min -18
_diffrn_reflns_limit_l_max 18
_diffrn_reflns_limit_l_min -18
_diffrn_reflns_number 13022
_diffrn_reflns_theta_full 26.00
_diffrn_reflns_theta_max 26.00
_diffrn_reflns_theta_min 3.00
_exptl_absorpt_coefficient_mu 5.612
_exptl_absorpt_correction_T_max 0.7784
_exptl_absorpt_correction_T_min 0.5773
_exptl_absorpt_correction_type empirical
_exptl_absorpt_process_details SADABS
_exptl_crystal_colour COLORLESS
_exptl_crystal_density_diffrn 2.869
_exptl_crystal_density_method 'not measured'
_exptl_crystal_description BLOCK
_exptl_crystal_F_000 1276
_exptl_crystal_size_max 0.11
_exptl_crystal_size_mid 0.07
_exptl_crystal_size_min 0.05
_refine_diff_density_max 6.176
_refine_diff_density_min -2.664
_refine_diff_density_rms 0.369
_refine_ls_extinction_method none
_refine_ls_goodness_of_fit_ref 1.046
_refine_ls_hydrogen_treatment constr
_refine_ls_matrix_type full
_refine_ls_number_parameters 487
_refine_ls_number_reflns 6081
_refine_ls_number_restraints 0
_refine_ls_restrained_S_all 1.046
_refine_ls_R_factor_all 0.1000
_refine_ls_R_factor_gt 0.0741
_refine_ls_shift/su_max 0.000
_refine_ls_shift/su_mean 0.000
_refine_ls_structure_factor_coef Fsqd
_refine_ls_weighting_details 'calc w=1/[\s^2^(Fo^2^)+(0.1358P)^2^+2.3837P] where P=(Fo^2^+2Fc^2^)/3'
_refine_ls_weighting_scheme calc
_refine_ls_wR_factor_gt 0.1948
_refine_ls_wR_factor_ref 0.2151
_reflns_number_gt 4369
_reflns_number_total 6081
_reflns_threshold_expression >2sigma(I)
_cod_data_source_file b9nj00565j.txt
_cod_data_source_block h07338
_cod_depositor_comments
;
The following automatic conversions were performed:

'_symmetry_cell_setting' value 'TRICLINIC' changed to 'triclinic'
according to /home/saulius/struct/CIF-dictionaries/cif_core.dic
dictionary named 'cif_core.dic' version 2.4.2 from 2011-04-26.

Automatic conversion script
Id: cif_fix_values 1891 2012-01-12 08:04:46Z andrius 
;
_cod_original_cell_volume 1575.2(18)
_cod_original_sg_symbol_H-M P-1
_cod_database_code 7053374

loop_
_symmetry_equiv_pos_as_xyz
'x, y, z'
'-x, -y, -z'

loop_
_atom_site_label
_atom_site_type_symbol
_atom_site_fract_x
_atom_site_fract_y
_atom_site_fract_z
_atom_site_U_iso_or_equiv
_atom_site_adp_type
_atom_site_occupancy
_atom_site_symmetry_multiplicity
_atom_site_calc_flag
_atom_site_refinement_flags
Ho1 Ho 0.35415(7) 0.25110(4) 0.25135(4) 0.0201(2) Uani 1 1 d .
Ag1 Ag 0.12829(13) 0.09028(8) 0.49206(8) 0.0333(3) Uani 1 1 d .
Ag2 Ag 0.17800(14) 0.40920(8) 0.00700(8) 0.0338(3) Uani 1 1 d .
Ag3 Ag -0.21414(16) 0.33116(8) 0.01814(10) 0.0445(3) Uani 1 1 d .
Ag4 Ag -0.30631(16) 0.17101(8) 0.48613(10) 0.0441(3) Uani 1 1 d .
Ag5 Ag -0.14679(13) 0.25155(8) 0.25213(10) 0.0420(3) Uani 1 1 d .
O1 O 0.0996(13) 0.2554(7) 0.0336(8) 0.039(2) Uani 1 1 d .
O2 O 0.3192(11) 0.2138(6) 0.1236(7) 0.0265(19) Uani 1 1 d .
O3 O 0.1417(13) -0.0133(7) 0.4029(8) 0.038(2) Uani 1 1 d .
O4 O 0.1199(10) 0.1459(6) 0.2953(6) 0.0234(18) Uani 1 1 d .
O5 O -0.0270(13) 0.2419(7) 0.4671(8) 0.042(3) Uani 1 1 d .
O6 O 0.2192(11) 0.2873(7) 0.3769(7) 0.030(2) Uani 1 1 d .
O7 O 0.0841(11) 0.5144(7) 0.0955(7) 0.031(2) Uani 1 1 d .
O8 O 0.0876(9) 0.3554(6) 0.2018(7) 0.0229(18) Uani 1 1 d .
O9 O 0.5597(13) 0.3376(7) 0.4393(7) 0.038(2) Uani 1 1 d .
O10 O 0.5704(11) 0.3054(7) 0.3095(7) 0.031(2) Uani 1 1 d .
O11 O 0.7097(12) 0.4405(7) 0.0977(7) 0.032(2) Uani 1 1 d .
O12 O 0.4404(12) 0.3972(7) 0.1271(7) 0.030(2) Uani 1 1 d .
O13 O 0.7301(11) 0.0611(7) 0.4065(8) 0.034(2) Uani 1 1 d .
O14 O 0.4534(11) 0.1049(6) 0.3787(7) 0.0273(19) Uani 1 1 d .
O15 O 0.6343(10) 0.1987(7) 0.1950(7) 0.029(2) Uani 1 1 d .
O16 O 0.7210(13) 0.1679(7) 0.0645(7) 0.037(2) Uani 1 1 d .
C1 C 0.1934(18) 0.1922(9) 0.0966(9) 0.025(3) Uani 1 1 d .
C2 C 0.1614(17) 0.0836(10) 0.1358(10) 0.028(3) Uani 1 1 d .
C3 C 0.158(2) 0.0472(11) 0.0669(12) 0.041(4) Uani 1 1 d .
H3A H 0.1729 0.0900 0.0001 0.049 Uiso 1 1 calc R
C4 C 0.134(2) -0.0519(12) 0.0964(12) 0.042(4) Uani 1 1 d .
H4A H 0.1379 -0.0758 0.0490 0.050 Uiso 1 1 calc R
C5 C 0.105(2) -0.1163(11) 0.1943(12) 0.041(4) Uani 1 1 d .
H5A H 0.0841 -0.1823 0.2134 0.049 Uiso 1 1 calc R
C6 C 0.108(2) -0.0806(11) 0.2640(12) 0.043(4) Uani 1 1 d .
H6A H 0.0915 -0.1240 0.3305 0.052 Uiso 1 1 calc R
C7 C 0.1348(16) 0.0189(9) 0.2370(10) 0.025(3) Uani 1 1 d .
C8 C 0.1355(14) 0.0511(8) 0.3175(8) 0.019(2) Uani 1 1 d .
C9 C 0.0618(17) 0.3062(10) 0.4039(9) 0.027(3) Uani 1 1 d .
C10 C -0.0127(17) 0.4144(9) 0.3634(9) 0.025(3) Uani 1 1 d .
C11 C -0.094(2) 0.4494(10) 0.4310(11) 0.038(3) Uani 1 1 d .
H11A H -0.1102 0.4048 0.4972 0.046 Uiso 1 1 calc R
C12 C -0.153(2) 0.5507(12) 0.4009(14) 0.050(4) Uani 1 1 d .
H12A H -0.2012 0.5732 0.4479 0.060 Uiso 1 1 calc R
C13 C -0.140(2) 0.6160(12) 0.3056(13) 0.050(4) Uani 1 1 d .
H13A H -0.1771 0.6835 0.2867 0.060 Uiso 1 1 calc R
C14 C -0.069(2) 0.5814(10) 0.2343(11) 0.038(3) Uani 1 1 d .
H14A H -0.0663 0.6260 0.1679 0.046 Uiso 1 1 calc R
C15 C -0.0012(17) 0.4812(9) 0.2611(11) 0.028(3) Uani 1 1 d .
C16 C 0.0606(16) 0.4480(9) 0.1831(9) 0.024(3) Uani 1 1 d .
C17 C 0.5407(17) 0.3660(10) 0.3530(12) 0.034(3) Uani 1 1 d .
C18 C 0.4892(18) 0.4754(9) 0.2859(11) 0.033(3) Uani 1 1 d .
C19 C 0.4293(18) 0.5390(11) 0.3320(12) 0.036(3) Uani 1 1 d .
H19A H 0.4184 0.5129 0.4004 0.043 Uiso 1 1 calc R
C20 C 0.387(2) 0.6385(13) 0.2773(16) 0.058(5) Uani 1 1 d .
H20A H 0.3451 0.6806 0.3075 0.069 Uiso 1 1 calc R
C21 C 0.409(2) 0.6768(12) 0.1729(14) 0.052(4) Uani 1 1 d .
H21A H 0.3810 0.7447 0.1341 0.062 Uiso 1 1 calc R
C22 C 0.4714(17) 0.6129(10) 0.1283(11) 0.034(3) Uani 1 1 d .
H22A H 0.4923 0.6388 0.0600 0.041 Uiso 1 1 calc R
C23 C 0.5026(15) 0.5101(9) 0.1862(10) 0.025(3) Uani 1 1 d .
C24 C 0.5572(14) 0.4423(8) 0.1347(9) 0.021(3) Uani 1 1 d .
C25 C 0.6645(16) 0.1405(10) 0.1511(9) 0.025(3) Uani 1 1 d .
C26 C 0.6281(15) 0.0308(9) 0.2157(10) 0.027(3) Uani 1 1 d .
C27 C 0.6240(18) -0.0316(10) 0.1686(11) 0.034(3) Uani 1 1 d .
H27A H 0.6370 -0.0057 0.1002 0.041 Uiso 1 1 calc R
C28 C 0.601(2) -0.1308(10) 0.2250(13) 0.042(4) Uani 1 1 d .
H28A H 0.5887 -0.1716 0.1950 0.051 Uiso 1 1 calc R
C29 C 0.594(2) -0.1709(11) 0.3270(14) 0.047(4) Uani 1 1 d .
H29A H 0.5850 -0.2392 0.3649 0.056 Uiso 1 1 calc R
C30 C 0.6017(18) -0.1094(10) 0.3722(12) 0.036(3) Uani 1 1 d .
H30A H 0.6003 -0.1372 0.4404 0.044 Uiso 1 1 calc R
C31 C 0.6113(14) -0.0052(9) 0.3167(9) 0.019(2) Uani 1 1 d .
C32 C 0.6005(15) 0.0586(9) 0.3698(9) 0.024(3) Uani 1 1 d .

loop_
_atom_site_aniso_label
_atom_site_aniso_U_11
_atom_site_aniso_U_22
_atom_site_aniso_U_33
_atom_site_aniso_U_23
_atom_site_aniso_U_13
_atom_site_aniso_U_12
Ho1 0.0181(3) 0.0176(3) 0.0202(3) -0.0043(2) -0.0005(2) -0.0028(2)
Ag1 0.0360(6) 0.0247(5) 0.0285(6) -0.0036(5) -0.0019(4) 0.0015(4)
Ag2 0.0395(6) 0.0242(5) 0.0308(6) -0.0039(5) -0.0024(5) -0.0097(4)
Ag3 0.0462(7) 0.0291(6) 0.0498(8) -0.0113(6) 0.0097(6) -0.0117(5)
Ag4 0.0459(7) 0.0309(6) 0.0527(8) -0.0139(6) -0.0167(6) 0.0030(5)
Ag5 0.0276(6) 0.0341(6) 0.0656(9) -0.0223(6) -0.0044(5) -0.0038(4)
O1 0.041(5) 0.019(5) 0.047(6) 0.003(4) -0.027(5) -0.007(4)
O2 0.022(4) 0.029(5) 0.030(5) -0.012(4) -0.003(4) -0.009(4)
O3 0.045(6) 0.025(5) 0.038(6) -0.001(5) -0.012(5) -0.014(4)
O4 0.015(4) 0.026(5) 0.024(4) -0.005(4) 0.008(3) -0.010(3)
O5 0.037(5) 0.022(5) 0.052(7) -0.003(5) 0.009(5) -0.011(4)
O6 0.018(4) 0.037(5) 0.030(5) -0.014(4) -0.006(4) 0.009(4)
O7 0.029(5) 0.027(5) 0.024(5) -0.001(4) -0.002(4) 0.001(4)
O8 0.011(4) 0.018(4) 0.034(5) -0.005(4) -0.004(3) -0.002(3)
O9 0.048(6) 0.034(6) 0.030(6) -0.011(5) -0.012(5) -0.001(4)
O10 0.027(5) 0.024(5) 0.032(5) -0.003(4) 0.001(4) -0.004(4)
O11 0.034(5) 0.029(5) 0.026(5) -0.007(4) 0.010(4) -0.012(4)
O12 0.031(5) 0.025(5) 0.026(5) -0.002(4) -0.003(4) -0.004(4)
O13 0.027(5) 0.030(5) 0.044(6) -0.011(5) -0.012(4) -0.006(4)
O14 0.023(4) 0.024(5) 0.025(5) -0.003(4) 0.004(4) -0.004(4)
O15 0.018(4) 0.031(5) 0.029(5) -0.007(4) 0.006(4) -0.004(3)
O16 0.046(6) 0.036(6) 0.020(5) -0.008(4) 0.008(4) -0.002(4)
C1 0.042(7) 0.014(6) 0.022(7) -0.010(5) -0.003(6) -0.001(5)
C2 0.035(7) 0.030(7) 0.027(7) -0.015(6) 0.006(6) -0.020(6)
C3 0.059(10) 0.024(7) 0.035(8) -0.004(6) -0.010(7) -0.011(6)
C4 0.058(10) 0.042(9) 0.040(9) -0.030(8) -0.014(8) 0.005(7)
C5 0.059(10) 0.029(8) 0.044(9) -0.024(7) -0.019(8) 0.009(7)
C6 0.059(10) 0.029(8) 0.036(9) -0.009(7) -0.005(8) -0.008(7)
C7 0.022(6) 0.023(6) 0.029(7) -0.009(6) 0.001(5) -0.003(5)
C8 0.015(5) 0.017(6) 0.011(6) 0.005(5) 0.002(4) -0.001(4)
C9 0.036(7) 0.026(7) 0.020(6) -0.010(6) -0.012(6) 0.009(6)
C10 0.036(7) 0.016(6) 0.020(6) -0.003(5) 0.000(5) -0.004(5)
C11 0.061(10) 0.016(6) 0.023(7) 0.004(6) -0.003(7) -0.002(6)
C12 0.064(11) 0.033(9) 0.051(11) -0.019(8) 0.005(9) -0.006(8)
C13 0.063(11) 0.027(8) 0.051(11) -0.012(8) 0.000(8) 0.007(7)
C14 0.055(9) 0.023(7) 0.030(8) -0.004(6) -0.011(7) -0.003(6)
C15 0.029(7) 0.015(6) 0.042(8) -0.014(6) 0.002(6) -0.007(5)
C16 0.027(6) 0.015(6) 0.015(6) 0.008(5) -0.008(5) -0.003(5)
C17 0.030(7) 0.023(7) 0.050(10) -0.014(7) -0.012(7) 0.001(5)
C18 0.034(7) 0.014(6) 0.046(9) -0.005(6) -0.013(6) -0.002(5)
C19 0.035(7) 0.031(8) 0.040(9) -0.015(7) -0.005(6) 0.003(6)
C20 0.056(10) 0.040(10) 0.088(15) -0.041(11) -0.007(10) 0.006(8)
C21 0.063(11) 0.033(9) 0.057(11) -0.022(9) -0.012(9) 0.021(8)
C22 0.034(7) 0.032(8) 0.032(8) -0.009(6) 0.004(6) -0.014(6)
C23 0.015(5) 0.017(6) 0.041(8) -0.011(6) 0.003(5) -0.003(4)
C24 0.015(5) 0.009(5) 0.031(7) -0.001(5) -0.005(5) -0.004(4)
C25 0.026(6) 0.027(7) 0.020(6) -0.012(6) 0.005(5) 0.001(5)
C26 0.020(6) 0.019(6) 0.031(7) -0.003(6) -0.002(5) 0.001(5)
C27 0.036(7) 0.029(7) 0.033(8) -0.013(6) 0.012(6) -0.008(6)
C28 0.053(9) 0.019(7) 0.055(11) -0.020(7) 0.004(8) 0.000(6)
C29 0.055(10) 0.020(7) 0.065(12) -0.017(8) 0.002(9) -0.014(7)
C30 0.035(7) 0.026(7) 0.038(8) -0.009(7) 0.006(6) 0.001(6)
C31 0.015(5) 0.023(6) 0.021(6) -0.011(5) 0.002(5) -0.002(4)
C32 0.019(6) 0.018(6) 0.021(6) 0.006(5) -0.006(5) -0.001(5)

loop_
_atom_type_symbol
_atom_type_description
_atom_type_scat_dispersion_real
_atom_type_scat_dispersion_imag
_atom_type_scat_source
C C 0.0033 0.0016 'International Tables Vol C Tables 4.2.6.8 and 6.1.1.4'
H H 0.0000 0.0000 'International Tables Vol C Tables 4.2.6.8 and 6.1.1.4'
O O 0.0106 0.0060 'International Tables Vol C Tables 4.2.6.8 and 6.1.1.4'
Ag Ag -0.8971 1.1015 'International Tables Vol C Tables 4.2.6.8 and 6.1.1.4'
Ho Ho -0.2175 4.6783 'International Tables Vol C Tables 4.2.6.8 and 6.1.1.4'

loop_
_geom_angle_atom_site_label_1
_geom_angle_atom_site_label_2
_geom_angle_atom_site_label_3
_geom_angle
_geom_angle_site_symmetry_1
_geom_angle_site_symmetry_3
O12 Ho1 O6 107.4(3) . .
O12 Ho1 O14 142.7(3) . .
O6 Ho1 O14 83.1(3) . .
O12 Ho1 O2 83.5(3) . .
O6 Ho1 O2 146.0(3) . .
O14 Ho1 O2 107.9(3) . .
O12 Ho1 O15 77.6(3) . .
O6 Ho1 O15 140.4(3) . .
O14 Ho1 O15 72.6(3) . .
O2 Ho1 O15 72.7(3) . .
O12 Ho1 O10 72.2(3) . .
O6 Ho1 O10 73.4(3) . .
O14 Ho1 O10 77.2(3) . .
O2 Ho1 O10 139.8(3) . .
O15 Ho1 O10 71.1(3) . .
O12 Ho1 O8 75.8(3) . .
O6 Ho1 O8 70.1(3) . .
O14 Ho1 O8 139.7(3) . .
O2 Ho1 O8 82.2(3) . .
O15 Ho1 O8 145.1(3) . .
O10 Ho1 O8 120.4(3) . .
O12 Ho1 O4 138.7(3) . .
O6 Ho1 O4 82.9(3) . .
O14 Ho1 O4 77.0(3) . .
O2 Ho1 O4 69.1(3) . .
O15 Ho1 O4 119.8(3) . .
O10 Ho1 O4 146.6(3) . .
O8 Ho1 O4 70.5(3) . .
O5 Ag1 O13 151.1(4) . 2_656
O5 Ag1 O3 130.4(4) . .
O13 Ag1 O3 76.5(3) 2_656 .
O5 Ag1 O3 85.1(3) . 2_556
O13 Ag1 O3 84.0(3) 2_656 2_556
O3 Ag1 O3 90.8(4) . 2_556
O1 Ag2 O11 149.9(4) . 2_665
O1 Ag2 O7 131.3(4) . .
O11 Ag2 O7 77.1(3) 2_665 .
O1 Ag2 O7 85.8(3) . 2_565
O11 Ag2 O7 84.2(3) 2_665 2_565
O7 Ag2 O7 90.4(3) . 2_565
O16 Ag3 O11 131.2(3) 1_455 1_455
O16 Ag3 O7 152.9(3) 1_455 2_565
O11 Ag3 O7 75.9(3) 1_455 2_565
O16 Ag3 O1 85.3(3) 1_455 .
O11 Ag3 O1 112.6(3) 1_455 .
O7 Ag3 O1 83.6(3) 2_565 .
O16 Ag3 Ag5 85.6(2) 1_455 .
O11 Ag3 Ag5 59.7(2) 1_455 .
O7 Ag3 Ag5 114.7(2) 2_565 .
O1 Ag3 Ag5 73.8(2) . .
O9 Ag4 O13 131.9(3) 1_455 1_455
O9 Ag4 O5 86.7(3) 1_455 .
O13 Ag4 O5 109.6(3) 1_455 .
O9 Ag4 O3 154.0(3) 1_455 2_556
O13 Ag4 O3 74.1(3) 1_455 2_556
O5 Ag4 O3 82.0(3) . 2_556
O9 Ag4 Ag5 85.7(3) 1_455 .
O13 Ag4 Ag5 59.8(2) 1_455 .
O5 Ag4 Ag5 71.7(3) . .
O3 Ag4 Ag5 112.4(3) 2_556 .
O8 Ag5 O15 144.7(3) . 1_455
O8 Ag5 O4 71.0(3) . .
O15 Ag5 O4 119.2(3) 1_455 .
O8 Ag5 O10 121.0(3) . 1_455
O15 Ag5 O10 70.6(3) 1_455 1_455
O4 Ag5 O10 147.1(3) . 1_455
O8 Ag5 Ag3 89.8(2) . .
O15 Ag5 Ag3 54.9(2) 1_455 .
O4 Ag5 Ag3 113.2(2) . .
O10 Ag5 Ag3 98.2(2) 1_455 .
O8 Ag5 Ag4 116.4(2) . .
O15 Ag5 Ag4 97.6(2) 1_455 .
O4 Ag5 Ag4 92.4(2) . .
O10 Ag5 Ag4 54.7(2) 1_455 .
Ag3 Ag5 Ag4 148.77(5) . .
C1 O1 Ag2 105.1(8) . .
C1 O1 Ag3 140.0(10) . .
Ag2 O1 Ag3 88.9(3) . .
C1 O2 Ho1 134.3(8) . .
C8 O3 Ag1 101.4(8) . .
C8 O3 Ag4 144.3(9) . 2_556
Ag1 O3 Ag4 101.1(4) . 2_556
C8 O3 Ag1 121.5(8) . 2_556
Ag1 O3 Ag1 89.2(4) . 2_556
Ag4 O3 Ag1 86.1(3) 2_556 2_556
C8 O4 Ag5 123.3(7) . .
C8 O4 Ho1 126.2(7) . .
Ag5 O4 Ho1 108.9(3) . .
C9 O5 Ag1 105.5(8) . .
C9 O5 Ag4 139.3(10) . .
Ag1 O5 Ag4 91.6(3) . .
C9 O6 Ho1 134.1(8) . .
C16 O7 Ag3 147.8(8) . 2_565
C16 O7 Ag2 100.9(8) . .
Ag3 O7 Ag2 100.5(3) 2_565 .
C16 O7 Ag2 118.5(7) . 2_565
Ag3 O7 Ag2 85.4(3) 2_565 2_565
Ag2 O7 Ag2 89.6(3) . 2_565
C16 O8 Ag5 121.2(7) . .
C16 O8 Ho1 125.5(7) . .
Ag5 O8 Ho1 109.5(3) . .
C17 O9 Ag4 103.3(8) . 1_655
C17 O10 Ho1 125.7(8) . .
C17 O10 Ag5 125.1(8) . 1_655
Ho1 O10 Ag5 108.6(4) . 1_655
C24 O11 Ag2 118.9(8) . 2_665
C24 O11 Ag3 115.8(8) . 1_655
Ag2 O11 Ag3 106.6(4) 2_665 1_655
C24 O12 Ho1 122.4(8) . .
C32 O13 Ag1 118.1(8) . 2_656
C32 O13 Ag4 115.3(8) . 1_655
Ag1 O13 Ag4 108.3(4) 2_656 1_655
C32 O14 Ho1 121.6(8) . .
C25 O15 Ho1 125.2(8) . .
C25 O15 Ag5 124.6(7) . 1_655
Ho1 O15 Ag5 109.7(4) . 1_655
C25 O16 Ag3 103.1(8) . 1_655
O1 C1 O2 123.4(11) . .
O1 C1 C2 117.5(11) . .
O2 C1 C2 119.0(11) . .
C3 C2 C7 119.4(12) . .
C3 C2 C1 116.7(12) . .
C7 C2 C1 123.9(11) . .
C4 C3 C2 120.6(14) . .
C4 C3 H3A 119.7 . .
C2 C3 H3A 119.7 . .
C5 C4 C3 121.3(13) . .
C5 C4 H4A 119.3 . .
C3 C4 H4A 119.3 . .
C4 C5 C6 118.5(14) . .
C4 C5 H5A 120.7 . .
C6 C5 H5A 120.7 . .
C5 C6 C7 121.7(15) . .
C5 C6 H6A 119.1 . .
C7 C6 H6A 119.1 . .
C6 C7 C2 118.5(12) . .
C6 C7 C8 118.1(12) . .
C2 C7 C8 123.4(11) . .
O3 C8 O4 122.1(12) . .
O3 C8 C7 118.9(11) . .
O4 C8 C7 118.8(10) . .
O5 C9 O6 123.3(12) . .
O5 C9 C10 118.6(12) . .
O6 C9 C10 117.8(12) . .
C11 C10 C15 119.4(11) . .
C11 C10 C9 117.0(11) . .
C15 C10 C9 123.6(11) . .
C10 C11 C12 120.8(14) . .
C10 C11 H11A 119.6 . .
C12 C11 H11A 119.6 . .
C13 C12 C11 121.2(16) . .
C13 C12 H12A 119.4 . .
C11 C12 H12A 119.4 . .
C12 C13 C14 119.4(15) . .
C12 C13 H13A 120.3 . .
C14 C13 H13A 120.3 . .
C15 C14 C13 121.6(14) . .
C15 C14 H14A 119.2 . .
C13 C14 H14A 119.2 . .
C14 C15 C10 117.5(12) . .
C14 C15 C16 119.0(13) . .
C10 C15 C16 123.2(11) . .
O7 C16 O8 120.1(12) . .
O7 C16 C15 118.1(11) . .
O8 C16 C15 121.7(11) . .
O9 C17 O10 122.4(12) . .
O9 C17 C18 122.3(13) . .
O10 C17 C18 115.2(13) . .
C23 C18 C19 121.7(12) . .
C23 C18 C17 121.6(12) . .
C19 C18 C17 116.8(13) . .
C20 C19 C18 120.4(15) . .
C20 C19 H19A 119.8 . .
C18 C19 H19A 119.8 . .
C19 C20 C21 118.5(15) . .
C19 C20 H20A 120.7 . .
C21 C20 H20A 120.7 . .
C22 C21 C20 120.3(15) . .
C22 C21 H21A 119.8 . .
C20 C21 H21A 119.8 . .
C23 C22 C21 119.9(14) . .
C23 C22 H22A 120.1 . .
C21 C22 H22A 120.1 . .
C18 C23 C22 118.9(12) . .
C18 C23 C24 122.9(11) . .
C22 C23 C24 118.2(12) . .
O11 C24 O12 125.2(12) . .
O11 C24 C23 117.9(10) . .
O12 C24 C23 116.7(10) . .
O16 C25 O15 123.9(12) . .
O16 C25 C26 120.7(12) . .
O15 C25 C26 115.4(11) . .
C31 C26 C27 122.1(12) . .
C31 C26 C25 119.7(11) . .
C27 C26 C25 118.1(12) . .
C28 C27 C26 119.0(14) . .
C28 C27 H27A 120.5 . .
C26 C27 H27A 120.5 . .
C27 C28 C29 120.3(13) . .
C27 C28 H28A 119.9 . .
C29 C28 H28A 119.9 . .
C30 C29 C28 120.0(14) . .
C30 C29 H29A 120.0 . .
C28 C29 H29A 120.0 . .
C29 C30 C31 121.2(14) . .
C29 C30 H30A 119.4 . .
C31 C30 H30A 119.4 . .
C26 C31 C30 117.1(11) . .
C26 C31 C32 124.2(11) . .
C30 C31 C32 118.7(11) . .
O13 C32 O14 123.6(13) . .
O13 C32 C31 119.4(11) . .
O14 C32 C31 116.9(10) . .

loop_
_geom_bond_atom_site_label_1
_geom_bond_atom_site_label_2
_geom_bond_distance
_geom_bond_site_symmetry_2
Ho1 O12 2.279(9) .
Ho1 O6 2.282(9) .
Ho1 O14 2.304(9) .
Ho1 O2 2.307(9) .
Ho1 O15 2.390(8) .
Ho1 O10 2.413(9) .
Ho1 O8 2.415(8) .
Ho1 O4 2.424(8) .
Ag1 O5 2.304(10) .
Ag1 O13 2.321(9) 2_656
Ag1 O3 2.453(10) .
Ag1 O3 2.544(10) 2_556
Ag2 O1 2.312(9) .
Ag2 O11 2.314(9) 2_665
Ag2 O7 2.463(10) .
Ag2 O7 2.577(9) 2_565
Ag3 O16 2.333(10) 1_455
Ag3 O11 2.396(9) 1_455
Ag3 O7 2.449(9) 2_565
Ag3 O1 2.552(10) .
Ag3 Ag5 3.312(3) .
Ag4 O9 2.382(10) 1_455
Ag4 O13 2.402(10) 1_455
Ag4 O5 2.501(10) .
Ag4 O3 2.505(10) 2_556
Ag4 Ag5 3.319(3) .
Ag5 O8 2.402(8) .
Ag5 O15 2.408(9) 1_455
Ag5 O4 2.410(8) .
Ag5 O10 2.420(9) 1_455
O1 C1 1.245(16) .
O2 C1 1.260(15) .
O3 C8 1.229(15) .
O3 Ag4 2.505(10) 2_556
O3 Ag1 2.544(10) 2_556
O4 C8 1.292(14) .
O5 C9 1.231(17) .
O6 C9 1.275(16) .
O7 C16 1.265(15) .
O7 Ag3 2.449(9) 2_565
O7 Ag2 2.577(9) 2_565
O8 C16 1.272(14) .
O9 C17 1.212(18) .
O9 Ag4 2.382(10) 1_655
O10 C17 1.318(16) .
O10 Ag5 2.420(9) 1_655
O11 C24 1.248(15) .
O11 Ag2 2.314(9) 2_665
O11 Ag3 2.396(9) 1_655
O12 C24 1.264(14) .
O13 C32 1.244(15) .
O13 Ag1 2.321(9) 2_656
O13 Ag4 2.402(10) 1_655
O14 C32 1.277(15) .
O15 C25 1.290(15) .
O15 Ag5 2.408(9) 1_655
O16 C25 1.226(15) .
O16 Ag3 2.333(10) 1_655
C1 C2 1.507(16) .
C2 C3 1.382(19) .
C2 C7 1.411(18) .
C3 C4 1.38(2) .
C3 H3A 0.9300 .
C4 C5 1.37(2) .
C4 H4A 0.9300 .
C5 C6 1.39(2) .
C5 H5A 0.9300 .
C6 C7 1.395(19) .
C6 H6A 0.9300 .
C7 C8 1.504(17) .
C9 C10 1.508(17) .
C10 C11 1.387(19) .
C10 C15 1.425(18) .
C11 C12 1.40(2) .
C11 H11A 0.9300 .
C12 C13 1.34(2) .
C12 H12A 0.9300 .
C13 C14 1.41(2) .
C13 H13A 0.9300 .
C14 C15 1.404(18) .
C14 H14A 0.9300 .
C15 C16 1.473(18) .
C17 C18 1.522(18) .
C18 C23 1.36(2) .
C18 C19 1.41(2) .
C19 C20 1.36(2) .
C19 H19A 0.9300 .
C20 C21 1.42(3) .
C20 H20A 0.9300 .
C21 C22 1.40(2) .
C21 H21A 0.9300 .
C22 C23 1.394(18) .
C22 H22A 0.9300 .
C23 C24 1.516(17) .
C25 C26 1.536(17) .
C26 C31 1.376(17) .
C26 C27 1.412(19) .
C27 C28 1.37(2) .
C27 H27A 0.9300 .
C28 C29 1.39(2) .
C28 H28A 0.9300 .
C29 C30 1.38(2) .
C29 H29A 0.9300 .
C30 C31 1.411(18) .
C30 H30A 0.9300 .
C31 C32 1.486(17) .
